data_7226161
loop_
_publ_author_name
'Heering, Christian'
'Francis, Biju'
'Nateghi, Bahareh'
'Makhloufi, Gamall'
'L\"udeke, Steffen'
'Janiak, Christoph'

_publ_section_title
;
 Syntheses, structures and properties of group 12 element (Zn, Cd, Hg)
 coordination polymers with a mixed-functional
 phosphonate-biphenyl-carboxylate linker
;
_journal_issue 27
_journal_name_full CrystEngComm
_journal_page_first 5209
_journal_paper_doi 10.1039/C6CE00587J
_journal_volume 18
_journal_year 2016
_chemical_formula_moiety 'C26 H16 Cd3 O10 P2'
_chemical_formula_sum 'C26 H16 Cd3 O10 P2'
_chemical_formula_weight 887.53
_space_group_crystal_system orthorhombic
_space_group_IT_number 29
_space_group_name_Hall 'P 2c -2ac'
_space_group_name_H-M_alt 'P c a 21'
_symmetry_space_group_name_Hall 'P 2c -2ac'
_symmetry_space_group_name_H-M 'P c a 21'
_atom_sites_solution_hydrogens geom
_audit_creation_method SHELXL-2014/7
_audit_update_record
;
2016-03-13 deposited with the CCDC.
2016-05-25 downloaded from the CCDC.
;
_cell_angle_alpha 90
_cell_angle_beta 90
_cell_angle_gamma 90
_cell_formula_units_Z 4
_cell_length_a 9.3961(7)
_cell_length_b 9.5450(7)
_cell_length_c 27.3230(19)
_cell_measurement_reflns_used 9977
_cell_measurement_temperature 173(2)
_cell_measurement_theta_max 32.152
_cell_measurement_theta_min 2.982
_cell_volume 2450.5(3)
_computing_cell_refinement 'SAINT (Bruker, 2014)'
_computing_data_collection 'APEX2 (Bruker, 2014)'
_computing_data_reduction 'SAINT (Bruker, 2014)'
_computing_molecular_graphics 'DIAMOND 3.2 (Crystal Impact, 2009)'
_computing_publication_material 'SHELXL-97 (Sheldrick, 2008)'
_computing_structure_refinement 'SHELXL-2014/7 (Sheldrick, 2014)'
_computing_structure_solution 'SHELXL2014 (Sheldrick, 2008)'
_diffrn_ambient_temperature 173(2)
_diffrn_measured_fraction_theta_full 1.000
_diffrn_measured_fraction_theta_max 1.000
_diffrn_measurement_device_type 'Bruker Kappa APEX-II CCD area detector'
_diffrn_radiation_type MoK\a
_diffrn_radiation_wavelength 0.71073
_diffrn_reflns_av_R_equivalents 0.0432
_diffrn_reflns_av_unetI/netI 0.0203
_diffrn_reflns_Laue_measured_fraction_full 1.000
_diffrn_reflns_Laue_measured_fraction_max 1.000
_diffrn_reflns_limit_h_max 11
_diffrn_reflns_limit_h_min -11
_diffrn_reflns_limit_k_max 11
_diffrn_reflns_limit_k_min -11
_diffrn_reflns_limit_l_max 32
_diffrn_reflns_limit_l_min -32
_diffrn_reflns_number 48627
_diffrn_reflns_point_group_measured_fraction_full 0.999
_diffrn_reflns_point_group_measured_fraction_max 0.999
_diffrn_reflns_theta_full 25.000
_diffrn_reflns_theta_max 25.000
_diffrn_reflns_theta_min 1.491
_diffrn_source 'microfocus sealed tube'
_exptl_absorpt_coefficient_mu 2.774
_exptl_absorpt_correction_T_max 0.7465
_exptl_absorpt_correction_T_min 0.6851
_exptl_absorpt_correction_type multi-scan
_exptl_absorpt_process_details '(<i>SADABS</i>; Sheldrick, 2012)'
_exptl_crystal_colour colorless
_exptl_crystal_density_diffrn 2.406
_exptl_crystal_description block
_exptl_crystal_F_000 1704
_exptl_crystal_recrystallization_method 'Re-crystallisation from solvent'
_exptl_crystal_size_max 0.100
_exptl_crystal_size_mid 0.070
_exptl_crystal_size_min 0.050
_refine_diff_density_max 1.729
_refine_diff_density_min -2.154
_refine_diff_density_rms 0.178
_refine_ls_abs_structure_details
;
 Flack x determined using 2031 quotients [(I+)-(I-)]/[(I+)+(I-)]
 (Parsons, Flack and Wagner, Acta Cryst. B69 (2013) 249-259).
;
_refine_ls_abs_structure_Flack 0.007(9)
_refine_ls_extinction_method none
_refine_ls_goodness_of_fit_ref 1.128
_refine_ls_hydrogen_treatment constr
_refine_ls_matrix_type full
_refine_ls_number_parameters 310
_refine_ls_number_reflns 4301
_refine_ls_number_restraints 1
_refine_ls_restrained_S_all 1.127
_refine_ls_R_factor_all 0.0322
_refine_ls_R_factor_gt 0.0320
_refine_ls_shift/su_max 0.001
_refine_ls_shift/su_mean 0.000
_refine_ls_structure_factor_coef Fsqd
_refine_ls_weighting_details 'w=1/[\s^2^(Fo^2^)+(0.0080P)^2^+37.9472P] where P=(Fo^2^+2Fc^2^)/3'
_refine_ls_weighting_scheme calc
_refine_ls_wR_factor_gt 0.0772
_refine_ls_wR_factor_ref 0.0773
_reflns_Friedel_coverage 0.951
_reflns_Friedel_fraction_full 0.998
_reflns_Friedel_fraction_max 0.998
_reflns_number_gt 4281
_reflns_number_total 4301
_reflns_threshold_expression 'I > 2\s(I)'
_cod_data_source_file c6ce00587j2.cif
_cod_data_source_block CHD238
_cod_database_code 7226161
_shelx_shelxl_version_number 2014/7
_shelx_space_group_comment
;
The symmetry employed for this shelxl refinement is uniquely defined
by the following loop, which should always be used as a source of
symmetry information in preference to the above space-group names.
They are only intended as comments.
;
_shelx_estimated_absorpt_t_min 0.769
_shelx_estimated_absorpt_t_max 0.874
_solvent_exptl_crystal_recrystallization_method water

loop_
_space_group_symop_operation_xyz
'x, y, z'
'-x, -y, z+1/2'
'-x+1/2, y, z+1/2'
'x+1/2, -y, z'

loop_
_atom_site_label
_atom_site_type_symbol
_atom_site_fract_x
_atom_site_fract_y
_atom_site_fract_z
_atom_site_U_iso_or_equiv
_atom_site_adp_type
_atom_site_occupancy
_atom_site_site_symmetry_order
_atom_site_calc_flag
_atom_site_refinement_flags_posn
_atom_site_refinement_flags_adp
Cd1 Cd 0.20034(8) 1.14085(7) 0.51714(3) 0.00779(18) Uani 1 1 d . .
P1 P 0.3589(3) 0.9376(3) 0.45952(10) 0.0056(5) Uani 1 1 d . .
O1 O 0.3912(8) 1.0960(8) 0.4627(3) 0.0086(7) Uani 1 1 d . .
C1 C 0.3083(13) 0.9045(12) 0.3972(4) 0.011(2) Uani 1 1 d . .
Cd2 Cd 0.05912(8) 0.74874(8) 0.48962(3) 0.00764(17) Uani 1 1 d . .
P2 P 0.2664(3) 0.4559(3) 0.45110(10) 0.0067(6) Uani 1 1 d . .
O2 O 0.2275(8) 0.9126(7) 0.4925(3) 0.0086(7) Uani 1 1 d . .
C2 C 0.191(2) 0.9730(18) 0.3796(6) 0.039(5) Uani 1 1 d . .
H2 H 0.1358 1.0295 0.4012 0.047 Uiso 1 1 calc R U
Cd3 Cd 0.45898(9) 0.62151(8) 0.50672(3) 0.01015(19) Uani 1 1 d . .
O3 O 0.4861(8) 0.8433(8) 0.4725(3) 0.0086(7) Uani 1 1 d . .
C3 C 0.150(2) 0.961(2) 0.3308(6) 0.051(6) Uani 1 1 d . .
H3 H 0.0705 1.0138 0.3193 0.061 Uiso 1 1 calc R U
O4 O -0.0791(10) 0.8644(12) 0.0850(3) 0.030(3) Uani 1 1 d . .
C4 C 0.2231(17) 0.8744(15) 0.2984(5) 0.0250(14) Uani 1 1 d . .
O5 O 0.1004(12) 0.7169(10) 0.0743(3) 0.029(2) Uani 1 1 d . .
C5 C 0.3343(15) 0.7985(16) 0.3178(5) 0.022(3) Uani 1 1 d . .
H5 H 0.3845 0.7354 0.2972 0.027 Uiso 1 1 calc R U
O6 O 0.2437(8) 0.6089(8) 0.4650(3) 0.0086(7) Uani 1 1 d . .
C6 C 0.3752(16) 0.8109(16) 0.3661(5) 0.024(3) Uani 1 1 d . .
H6 H 0.4505 0.7543 0.3782 0.029 Uiso 1 1 calc R U
O7 O 0.1829(8) 0.3577(8) 0.4842(3) 0.0086(7) Uani 1 1 d . .
C7 C 0.1775(16) 0.8635(14) 0.2464(5) 0.0250(14) Uani 1 1 d . .
O8 O 0.4250(8) 0.4262(8) 0.4570(3) 0.0086(7) Uani 1 1 d . .
C8 C 0.0556(16) 0.9271(17) 0.2303(5) 0.028(3) Uani 1 1 d . .
H8 H -0.0005 0.9799 0.2526 0.034 Uiso 1 1 calc R U
O9 O 0.0895(10) 0.2183(9) 0.0596(3) 0.018(2) Uani 1 1 d . .
C9 C 0.0123(17) 0.9154(16) 0.1809(5) 0.029(4) Uani 1 1 d . .
H9 H -0.0704 0.9632 0.1699 0.035 Uiso 1 1 calc R U
O10 O -0.0340(11) 0.4155(11) 0.0584(3) 0.026(2) Uani 1 1 d . .
C10 C 0.0887(17) 0.8360(16) 0.1492(5) 0.0250(14) Uani 1 1 d . .
C11 C 0.2123(17) 0.7730(19) 0.1648(5) 0.033(4) Uani 1 1 d . .
H11 H 0.2670 0.7182 0.1426 0.040 Uiso 1 1 calc R U
C12 C 0.2567(17) 0.7896(19) 0.2126(5) 0.035(4) Uani 1 1 d . .
H12 H 0.3444 0.7489 0.2225 0.041 Uiso 1 1 calc R U
C13 C 0.0297(15) 0.8054(15) 0.0984(5) 0.021(2) Uani 1 1 d . .
C14 C 0.2232(12) 0.4309(12) 0.3882(4) 0.010(2) Uani 1 1 d . .
C15 C 0.1341(18) 0.5230(16) 0.3634(5) 0.030(4) Uani 1 1 d . .
H15 H 0.0904 0.5979 0.3807 0.036 Uiso 1 1 calc R U
C16 C 0.1084(19) 0.5070(17) 0.3141(5) 0.034(4) Uani 1 1 d . .
H16 H 0.0481 0.5727 0.2982 0.041 Uiso 1 1 calc R U
C17 C 0.1657(14) 0.4012(14) 0.2870(5) 0.016(3) Uani 1 1 d . .
C18 C 0.2465(17) 0.3065(16) 0.3128(5) 0.0250(14) Uani 1 1 d . .
H18 H 0.2833 0.2275 0.2959 0.030 Uiso 1 1 calc R U
C19 C 0.2775(17) 0.3201(15) 0.3625(5) 0.0250(14) Uani 1 1 d . .
H19 H 0.3360 0.2529 0.3784 0.030 Uiso 1 1 calc R U
C20 C 0.1368(15) 0.3852(14) 0.2335(4) 0.019(3) Uani 1 1 d . .
C21 C 0.0485(19) 0.4766(17) 0.2086(5) 0.035(4) Uani 1 1 d . .
H21 H 0.0070 0.5529 0.2257 0.042 Uiso 1 1 calc R U
C22 C 0.0191(18) 0.4597(16) 0.1596(5) 0.029(4) Uani 1 1 d . .
H22 H -0.0430 0.5234 0.1436 0.034 Uiso 1 1 calc R U
C23 C 0.0794(14) 0.3505(15) 0.1335(5) 0.020(3) Uani 1 1 d . .
C24 C 0.1658(19) 0.2570(18) 0.1578(5) 0.035(4) Uani 1 1 d . .
H24 H 0.2059 0.1797 0.1408 0.042 Uiso 1 1 calc R U
C25 C 0.1940(17) 0.2761(18) 0.2069(5) 0.030(4) Uani 1 1 d . .
H25 H 0.2551 0.2116 0.2230 0.036 Uiso 1 1 calc R U
C26 C 0.0447(15) 0.3288(15) 0.0805(5) 0.021(2) Uani 1 1 d . .

loop_
_atom_site_aniso_label
_atom_site_aniso_U_11
_atom_site_aniso_U_22
_atom_site_aniso_U_33
_atom_site_aniso_U_23
_atom_site_aniso_U_13
_atom_site_aniso_U_12
Cd1 0.0094(4) 0.0060(3) 0.0079(4) -0.0004(3) 0.0012(3) 0.0006(3)
P1 0.0063(13) 0.0054(13) 0.0052(13) -0.0005(10) -0.0005(11) 0.0003(11)
O1 0.0061(15) 0.0072(16) 0.0124(17) 0.0001(13) 0.0023(13) 0.0032(13)
C1 0.014(6) 0.009(5) 0.010(6) -0.001(4) 0.003(5) 0.000(5)
Cd2 0.0074(3) 0.0061(3) 0.0095(4) 0.0004(3) 0.0006(4) -0.0006(3)
P2 0.0059(13) 0.0067(13) 0.0075(13) -0.0021(11) -0.0011(11) 0.0001(11)
O2 0.0061(15) 0.0072(16) 0.0124(17) 0.0001(13) 0.0023(13) 0.0032(13)
C2 0.054(11) 0.045(10) 0.019(8) -0.017(7) -0.009(7) 0.033(9)
Cd3 0.0101(4) 0.0098(3) 0.0106(4) -0.0026(3) -0.0003(3) -0.0028(3)
O3 0.0061(15) 0.0072(16) 0.0124(17) 0.0001(13) 0.0023(13) 0.0032(13)
C3 0.063(13) 0.071(13) 0.019(8) -0.017(8) -0.023(8) 0.049(11)
O4 0.019(5) 0.062(7) 0.010(4) -0.001(5) -0.003(4) -0.003(5)
C4 0.037(4) 0.025(3) 0.014(3) -0.007(3) -0.010(3) 0.008(3)
O5 0.043(6) 0.024(5) 0.019(5) -0.009(4) -0.008(5) 0.005(5)
C5 0.019(7) 0.036(8) 0.013(6) -0.012(6) -0.003(5) 0.014(7)
O6 0.0061(15) 0.0072(16) 0.0124(17) 0.0001(13) 0.0023(13) 0.0032(13)
C6 0.026(8) 0.031(8) 0.015(7) -0.007(6) -0.006(6) 0.022(7)
O7 0.0061(15) 0.0072(16) 0.0124(17) 0.0001(13) 0.0023(13) 0.0032(13)
C7 0.037(4) 0.025(3) 0.014(3) -0.007(3) -0.010(3) 0.008(3)
O8 0.0061(15) 0.0072(16) 0.0124(17) 0.0001(13) 0.0023(13) 0.0032(13)
C8 0.032(8) 0.036(9) 0.017(7) -0.011(6) -0.004(6) 0.012(7)
O9 0.021(5) 0.020(5) 0.013(4) -0.004(4) 0.008(4) 0.006(4)
C9 0.039(9) 0.031(8) 0.018(7) -0.005(6) -0.014(6) 0.012(7)
O10 0.030(6) 0.035(6) 0.013(4) -0.003(4) -0.001(4) 0.007(5)
C10 0.037(4) 0.025(3) 0.014(3) -0.007(3) -0.010(3) 0.008(3)
C11 0.024(8) 0.060(11) 0.016(7) -0.015(7) 0.002(6) 0.002(8)
C12 0.023(8) 0.058(11) 0.022(8) -0.003(7) -0.010(6) 0.019(8)
C13 0.023(5) 0.027(5) 0.012(5) -0.001(4) -0.002(4) -0.007(4)
C14 0.010(6) 0.013(6) 0.009(6) 0.002(5) -0.002(5) -0.004(5)
C15 0.049(10) 0.029(8) 0.013(7) -0.002(6) -0.004(7) 0.032(8)
C16 0.058(11) 0.029(8) 0.015(7) 0.000(6) -0.009(7) 0.026(8)
C17 0.017(7) 0.019(6) 0.014(6) -0.001(5) 0.001(5) -0.007(5)
C18 0.037(4) 0.025(3) 0.014(3) -0.007(3) -0.010(3) 0.008(3)
C19 0.037(4) 0.025(3) 0.014(3) -0.007(3) -0.010(3) 0.008(3)
C20 0.029(8) 0.018(7) 0.008(6) -0.001(5) -0.006(5) -0.009(6)
C21 0.054(11) 0.030(8) 0.022(8) -0.014(6) -0.007(8) 0.019(8)
C22 0.044(10) 0.029(8) 0.013(7) -0.004(6) -0.011(6) 0.011(7)
C23 0.014(6) 0.028(8) 0.017(7) -0.002(6) -0.005(5) 0.000(6)
C24 0.050(10) 0.035(9) 0.019(8) -0.012(7) -0.007(7) 0.009(8)
C25 0.033(9) 0.045(9) 0.012(7) 0.000(6) -0.001(6) 0.019(8)
C26 0.023(5) 0.027(5) 0.012(5) -0.001(4) -0.002(4) -0.007(4)

loop_
_atom_type_symbol
_atom_type_description
_atom_type_scat_dispersion_real
_atom_type_scat_dispersion_imag
_atom_type_scat_source
C C 0.0033 0.0016 'International Tables Vol C Tables 4.2.6.8 and 6.1.1.4'
H H 0.0000 0.0000 'International Tables Vol C Tables 4.2.6.8 and 6.1.1.4'
O O 0.0106 0.0060 'International Tables Vol C Tables 4.2.6.8 and 6.1.1.4'
P P 0.1023 0.0942 'International Tables Vol C Tables 4.2.6.8 and 6.1.1.4'
Cd Cd -0.8075 1.2024 'International Tables Vol C Tables 4.2.6.8 and 6.1.1.4'

loop_
_geom_angle_atom_site_label_1
_geom_angle_atom_site_label_2
_geom_angle_atom_site_label_3
_geom_angle
_geom_angle_site_symmetry_1
_geom_angle_site_symmetry_3
O4 Cd1 O7 108.8(4) 2_575 1_565
O4 Cd1 O2 106.6(4) 2_575 .
O7 Cd1 O2 139.4(3) 1_565 .
O4 Cd1 O3 89.7(3) 2_575 4_475
O7 Cd1 O3 71.0(3) 1_565 4_475
O2 Cd1 O3 90.3(3) . 4_475
O4 Cd1 O1 158.0(3) 2_575 .
O7 Cd1 O1 88.3(3) 1_565 .
O2 Cd1 O1 63.9(3) . .
O3 Cd1 O1 109.5(3) 4_475 .
O4 Cd1 O9 91.5(3) 2_575 3_565
O7 Cd1 O9 88.3(3) 1_565 3_565
O2 Cd1 O9 110.0(3) . 3_565
O3 Cd1 O9 158.4(3) 4_475 3_565
O1 Cd1 O9 74.7(3) . 3_565
O4 Cd1 P1 135.5(3) 2_575 .
O7 Cd1 P1 115.6(2) 1_565 .
O2 Cd1 P1 31.90(19) . .
O3 Cd1 P1 101.55(19) 4_475 .
O1 Cd1 P1 32.01(19) . .
O9 Cd1 P1 92.6(2) 3_565 .
O4 Cd1 Cd3 73.9(3) 2_575 4_475
O7 Cd1 Cd3 43.08(19) 1_565 4_475
O2 Cd1 Cd3 136.17(19) . 4_475
O3 Cd1 Cd3 46.20(18) 4_475 4_475
O1 Cd1 Cd3 127.21(19) . 4_475
O9 Cd1 Cd3 113.8(2) 3_565 4_475
P1 Cd1 Cd3 141.50(6) . 4_475
O3 P1 O1 114.0(4) . .
O3 P1 O2 113.3(4) . .
O1 P1 O2 106.0(4) . .
O3 P1 C1 108.8(5) . .
O1 P1 C1 106.1(5) . .
O2 P1 C1 108.3(5) . .
O3 P1 Cd1 131.6(3) . .
O1 P1 Cd1 54.4(3) . .
O2 P1 Cd1 51.6(3) . .
C1 P1 Cd1 119.7(4) . .
P1 O1 Cd2 142.0(5) . 4_575
P1 O1 Cd1 93.6(4) . .
Cd2 O1 Cd1 101.7(3) 4_575 .
C2 C1 C6 117.3(12) . .
C2 C1 P1 117.5(10) . .
C6 C1 P1 125.1(10) . .
O2 Cd2 O8 157.5(3) . 4_465
O2 Cd2 O1 92.7(3) . 4_475
O8 Cd2 O1 88.1(3) 4_465 4_475
O2 Cd2 O6 83.2(3) . .
O8 Cd2 O6 82.9(3) 4_465 .
O1 Cd2 O6 143.7(3) 4_475 .
O2 Cd2 O9 107.1(3) . 2_565
O8 Cd2 O9 94.9(3) 4_465 2_565
O1 Cd2 O9 76.6(3) 4_475 2_565
O6 Cd2 O9 139.0(3) . 2_565
O2 Cd2 O10 119.3(3) . 2_565
O8 Cd2 O10 77.2(3) 4_465 2_565
O1 Cd2 O10 126.4(3) 4_475 2_565
O6 Cd2 O10 85.7(3) . 2_565
O9 Cd2 O10 54.3(3) 2_565 2_565
O7 P2 O6 111.7(4) . .
O7 P2 O8 109.1(4) . .
O6 P2 O8 106.7(4) . .
O7 P2 C14 111.9(5) . .
O6 P2 C14 109.7(5) . .
O8 P2 C14 107.4(5) . .
O7 P2 Cd3 110.7(3) . .
O6 P2 Cd3 54.7(3) . .
O8 P2 Cd3 54.9(3) . .
C14 P2 Cd3 137.3(4) . .
P1 O2 Cd2 130.9(4) . .
P1 O2 Cd1 96.5(3) . .
Cd2 O2 Cd1 126.7(3) . .
C1 C2 C3 121.3(14) . .
C1 C2 H2 119.3 . .
C3 C2 H2 119.3 . .
O5 Cd3 O7 117.0(4) 3 4_565
O5 Cd3 O6 102.6(4) 3 .
O7 Cd3 O6 134.4(3) 4_565 .
O5 Cd3 O3 89.3(3) 3 .
O7 Cd3 O3 72.6(3) 4_565 .
O6 Cd3 O3 86.9(3) . .
O5 Cd3 O8 144.2(3) 3 .
O7 Cd3 O8 92.3(3) 4_565 .
O6 Cd3 O8 63.5(3) . .
O3 Cd3 O8 120.6(3) . .
O5 Cd3 O10 85.5(4) 3 3
O7 Cd3 O10 87.7(3) 4_565 3
O6 Cd3 O10 118.5(3) . 3
O3 Cd3 O10 154.6(3) . 3
O8 Cd3 O10 74.9(3) . 3
O5 Cd3 P2 122.2(3) 3 .
O7 Cd3 P2 120.6(2) 4_565 .
O6 Cd3 P2 32.38(19) . .
O3 Cd3 P2 111.1(2) . .
O8 Cd3 P2 32.42(19) . .
O10 Cd3 P2 92.5(2) 3 .
O5 Cd3 Cd1 78.9(3) 3 4_575
O7 Cd3 Cd1 44.61(19) 4_565 4_575
O6 Cd3 Cd1 133.83(19) . 4_575
O3 Cd3 Cd1 47.0(2) . 4_575
O8 Cd3 Cd1 135.41(19) . 4_575
O10 Cd3 Cd1 107.6(2) 3 4_575
P2 Cd3 Cd1 152.52(7) . 4_575
P1 O3 Cd3 122.7(4) . .
P1 O3 Cd1 138.2(4) . 4_575
Cd3 O3 Cd1 86.8(3) . 4_575
C2 C3 C4 121.2(15) . .
C2 C3 H3 119.4 . .
C4 C3 H3 119.4 . .
C13 O4 Cd1 133.0(9) . 2_574
C5 C4 C3 116.3(13) . .
C5 C4 C7 123.4(13) . .
C3 C4 C7 120.3(13) . .
C13 O5 Cd3 126.9(9) . 3_554
C4 C5 C6 122.4(12) . .
C4 C5 H5 118.8 . .
C6 C5 H5 118.8 . .
P2 O6 Cd2 137.5(5) . .
P2 O6 Cd3 92.9(4) . .
Cd2 O6 Cd3 119.0(3) . .
C5 C6 C1 121.1(12) . .
C5 C6 H6 119.5 . .
C1 C6 H6 119.5 . .
P2 O7 Cd3 127.2(4) . 4_465
P2 O7 Cd1 139.7(4) . 1_545
Cd3 O7 Cd1 92.3(3) 4_465 1_545
C8 C7 C12 117.5(12) . .
C8 C7 C4 121.2(13) . .
C12 C7 C4 121.3(13) . .
P2 O8 Cd2 136.0(5) . 4_565
P2 O8 Cd3 92.7(4) . .
Cd2 O8 Cd3 106.5(3) 4_565 .
C7 C8 C9 120.8(14) . .
C7 C8 H8 119.6 . .
C9 C8 H8 119.6 . .
C26 O9 Cd2 93.3(8) . 2_564
C26 O9 Cd1 138.0(9) . 3_544
Cd2 O9 Cd1 97.8(3) 2_564 3_544
C10 C9 C8 120.1(14) . .
C10 C9 H9 120.0 . .
C8 C9 H9 120.0 . .
C26 O10 Cd2 90.3(8) . 2_564
C26 O10 Cd3 128.0(9) . 3_554
Cd2 O10 Cd3 95.5(3) 2_564 3_554
C9 C10 C11 119.6(13) . .
C9 C10 C13 119.8(13) . .
C11 C10 C13 120.3(13) . .
C10 C11 C12 119.8(14) . .
C10 C11 H11 120.1 . .
C12 C11 H11 120.1 . .
C11 C12 C7 122.0(14) . .
C11 C12 H12 119.0 . .
C7 C12 H12 119.0 . .
O4 C13 O5 126.3(12) . .
O4 C13 C10 119.2(13) . .
O5 C13 C10 114.4(12) . .
C19 C14 C15 117.6(11) . .
C19 C14 P2 120.9(10) . .
C15 C14 P2 121.5(10) . .
C16 C15 C14 120.8(13) . .
C16 C15 H15 119.6 . .
C14 C15 H15 119.6 . .
C17 C16 C15 122.9(14) . .
C17 C16 H16 118.5 . .
C15 C16 H16 118.5 . .
C16 C17 C18 115.3(12) . .
C16 C17 C20 122.3(13) . .
C18 C17 C20 122.3(12) . .
C17 C18 C19 123.6(13) . .
C17 C18 H18 118.2 . .
C19 C18 H18 118.2 . .
C14 C19 C18 119.6(13) . .
C14 C19 H19 120.2 . .
C18 C19 H19 120.2 . .
C25 C20 C21 116.8(12) . .
C25 C20 C17 121.5(12) . .
C21 C20 C17 121.7(12) . .
C22 C21 C20 121.7(13) . .
C22 C21 H21 119.2 . .
C20 C21 H21 119.2 . .
C21 C22 C23 120.5(14) . .
C21 C22 H22 119.8 . .
C23 C22 H22 119.8 . .
C24 C23 C22 118.8(13) . .
C24 C23 C26 120.3(13) . .
C22 C23 C26 120.8(12) . .
C23 C24 C25 119.7(14) . .
C23 C24 H24 120.1 . .
C25 C24 H24 120.1 . .
C20 C25 C24 122.5(14) . .
C20 C25 H25 118.7 . .
C24 C25 H25 118.7 . .
O10 C26 O9 121.4(12) . .
O10 C26 C23 120.0(12) . .
O9 C26 C23 118.5(12) . .

loop_
_geom_bond_atom_site_label_1
_geom_bond_atom_site_label_2
_geom_bond_distance
_geom_bond_site_symmetry_2
Cd1 O4 2.177(9) 2_575
Cd1 O7 2.263(7) 1_565
Cd1 O2 2.294(7) .
Cd1 O3 2.359(8) 4_475
Cd1 O1 2.370(7) .
Cd1 O9 2.406(9) 3_565
Cd1 P1 2.909(3) .
Cd1 Cd3 3.2202(11) 4_475
P1 O3 1.538(8) .
P1 O1 1.545(8) .
P1 O2 1.547(8) .
P1 C1 1.796(12) .
O1 Cd2 2.286(8) 4_575
C1 C2 1.37(2) .
C1 C6 1.384(17) .
Cd2 O2 2.226(7) .
Cd2 O8 2.273(8) 4_465
Cd2 O1 2.286(8) 4_475
Cd2 O6 2.289(8) .
Cd2 O9 2.387(9) 2_565
Cd2 O10 2.458(9) 2_565
P2 O7 1.520(8) .
P2 O6 1.525(8) .
P2 O8 1.526(8) .
P2 C14 1.782(11) .
P2 Cd3 2.843(3) .
C2 C3 1.39(2) .
C2 H2 0.9500 .
Cd3 O5 2.132(9) 3
Cd3 O7 2.201(7) 4_565
Cd3 O6 2.324(8) .
Cd3 O3 2.328(8) .
Cd3 O8 2.328(8) .
Cd3 O10 2.521(10) 3
Cd3 Cd1 3.2202(11) 4_575
O3 Cd1 2.358(8) 4_575
C3 C4 1.40(2) .
C3 H3 0.9500 .
O4 C13 1.224(17) .
O4 Cd1 2.177(9) 2_574
C4 C5 1.38(2) .
C4 C7 1.486(17) .
O5 C13 1.261(17) .
O5 Cd3 2.132(9) 3_554
C5 C6 1.379(18) .
C5 H5 0.9500 .
C6 H6 0.9500 .
O7 Cd3 2.201(7) 4_465
O7 Cd1 2.263(7) 1_545
C7 C8 1.37(2) .
C7 C12 1.38(2) .
O8 Cd2 2.273(8) 4_565
C8 C9 1.414(19) .
C8 H8 0.9500 .
O9 C26 1.272(16) .
O9 Cd2 2.387(9) 2_564
O9 Cd1 2.406(8) 3_544
C9 C10 1.36(2) .
C9 H9 0.9500 .
O10 C26 1.263(17) .
O10 Cd2 2.458(9) 2_564
O10 Cd3 2.521(10) 3_554
C10 C11 1.38(2) .
C10 C13 1.523(18) .
C11 C12 1.38(2) .
C11 H11 0.9500 .
C12 H12 0.9500 .
C14 C19 1.368(18) .
C14 C15 1.390(18) .
C15 C16 1.378(19) .
C15 H15 0.9500 .
C16 C17 1.36(2) .
C16 H16 0.9500 .
C17 C18 1.375(19) .
C17 C20 1.495(17) .
C18 C19 1.394(18) .
C18 H18 0.9500 .
C19 H19 0.9500 .
C20 C25 1.38(2) .
C20 C21 1.38(2) .
C21 C22 1.38(2) .
C21 H21 0.9500 .
C22 C23 1.38(2) .
C22 H22 0.9500 .
C23 C24 1.38(2) .
C23 C26 1.499(17) .
C24 C25 1.38(2) .
C24 H24 0.9500 .
C25 H25 0.9500 .

loop_
_geom_hbond_atom_site_label_D
_geom_hbond_atom_site_label_H
_geom_hbond_atom_site_label_A
_geom_hbond_distance_DH
_geom_hbond_distance_HA
_geom_hbond_distance_DA
_geom_hbond_angle_DHA
_geom_hbond_site_symmetry_A
C15 H15 O8 0.95 2.61 3.262(17) 126.0 4_465

loop_
_geom_torsion_atom_site_label_1
_geom_torsion_atom_site_label_2
_geom_torsion_atom_site_label_3
_geom_torsion_atom_site_label_4
_geom_torsion
_geom_torsion_site_symmetry_1
_geom_torsion_site_symmetry_4
O3 P1 O1 Cd2 -10.8(9) . 4_575
O2 P1 O1 Cd2 114.5(7) . 4_575
C1 P1 O1 Cd2 -130.5(8) . 4_575
Cd1 P1 O1 Cd2 114.3(8) . 4_575
O3 P1 O1 Cd1 -125.0(4) . .
O2 P1 O1 Cd1 0.3(4) . .
C1 P1 O1 Cd1 115.3(5) . .
O3 P1 C1 C2 176.2(12) . .
O1 P1 C1 C2 -60.8(13) . .
O2 P1 C1 C2 52.6(13) . .
Cd1 P1 C1 C2 -3.0(14) . .
O3 P1 C1 C6 -1.0(13) . .
O1 P1 C1 C6 122.1(12) . .
O2 P1 C1 C6 -124.5(12) . .
Cd1 P1 C1 C6 179.9(11) . .
O3 P1 O2 Cd2 -80.9(6) . .
O1 P1 O2 Cd2 153.3(5) . .
C1 P1 O2 Cd2 39.8(7) . .
Cd1 P1 O2 Cd2 153.6(7) . .
O3 P1 O2 Cd1 125.5(4) . .
O1 P1 O2 Cd1 -0.3(5) . .
C1 P1 O2 Cd1 -113.7(5) . .
C6 C1 C2 C3 -7(3) . .
P1 C1 C2 C3 175.3(16) . .
O1 P1 O3 Cd3 150.6(5) . .
O2 P1 O3 Cd3 29.2(6) . .
C1 P1 O3 Cd3 -91.3(6) . .
Cd1 P1 O3 Cd3 87.7(5) . .
O1 P1 O3 Cd1 22.4(8) . 4_575
O2 P1 O3 Cd1 -99.0(7) . 4_575
C1 P1 O3 Cd1 140.5(7) . 4_575
Cd1 P1 O3 Cd1 -40.4(8) . 4_575
C1 C2 C3 C4 3(3) . .
C2 C3 C4 C5 2(3) . .
C2 C3 C4 C7 179.9(19) . .
C3 C4 C5 C6 -2(3) . .
C7 C4 C5 C6 179.7(15) . .
O7 P2 O6 Cd2 -40.2(8) . .
O8 P2 O6 Cd2 -159.3(6) . .
C14 P2 O6 Cd2 84.6(8) . .
Cd3 P2 O6 Cd2 -140.8(8) . .
O7 P2 O6 Cd3 100.6(4) . .
O8 P2 O6 Cd3 -18.5(4) . .
C14 P2 O6 Cd3 -134.6(4) . .
C4 C5 C6 C1 -2(3) . .
C2 C1 C6 C5 7(2) . .
P1 C1 C6 C5 -176.1(12) . .
O6 P2 O7 Cd3 46.1(7) . 4_465
O8 P2 O7 Cd3 163.8(5) . 4_465
C14 P2 O7 Cd3 -77.4(7) . 4_465
Cd3 P2 O7 Cd3 105.1(5) . 4_465
O6 P2 O7 Cd1 -147.1(7) . 1_545
O8 P2 O7 Cd1 -29.4(9) . 1_545
C14 P2 O7 Cd1 89.4(8) . 1_545
Cd3 P2 O7 Cd1 -88.1(7) . 1_545
C5 C4 C7 C8 171.6(16) . .
C3 C4 C7 C8 -6(3) . .
C5 C4 C7 C12 -9(3) . .
C3 C4 C7 C12 173.3(18) . .
O7 P2 O8 Cd2 14.9(8) . 4_565
O6 P2 O8 Cd2 135.7(6) . 4_565
C14 P2 O8 Cd2 -106.7(7) . 4_565
Cd3 P2 O8 Cd2 117.3(7) . 4_565
O7 P2 O8 Cd3 -102.4(4) . .
O6 P2 O8 Cd3 18.5(4) . .
C14 P2 O8 Cd3 136.1(4) . .
C12 C7 C8 C9 1(2) . .
C4 C7 C8 C9 -179.5(15) . .
C7 C8 C9 C10 3(3) . .
C8 C9 C10 C11 -3(3) . .
C8 C9 C10 C13 170.5(15) . .
C9 C10 C11 C12 1(3) . .
C13 C10 C11 C12 -173.1(16) . .
C10 C11 C12 C7 3(3) . .
C8 C7 C12 C11 -4(3) . .
C4 C7 C12 C11 176.9(16) . .
Cd1 O4 C13 O5 -2(2) 2_574 .
Cd1 O4 C13 C10 178.7(10) 2_574 .
Cd3 O5 C13 O4 -9(2) 3_554 .
Cd3 O5 C13 C10 170.4(9) 3_554 .
C9 C10 C13 O4 7(2) . .
C11 C10 C13 O4 -178.7(15) . .
C9 C10 C13 O5 -171.6(14) . .
C11 C10 C13 O5 2(2) . .
O7 P2 C14 C19 -77.6(12) . .
O6 P2 C14 C19 157.8(11) . .
O8 P2 C14 C19 42.1(12) . .
Cd3 P2 C14 C19 98.9(11) . .
O7 P2 C14 C15 102.7(12) . .
O6 P2 C14 C15 -22.0(13) . .
O8 P2 C14 C15 -137.6(12) . .
Cd3 P2 C14 C15 -80.9(13) . .
C19 C14 C15 C16 -4(2) . .
P2 C14 C15 C16 176.2(14) . .
C14 C15 C16 C17 1(3) . .
C15 C16 C17 C18 3(3) . .
C15 C16 C17 C20 -180.0(16) . .
C16 C17 C18 C19 -4(2) . .
C20 C17 C18 C19 178.7(14) . .
C15 C14 C19 C18 2(2) . .
P2 C14 C19 C18 -177.4(12) . .
C17 C18 C19 C14 2(2) . .
C16 C17 C20 C25 -179.0(15) . .
C18 C17 C20 C25 -2(2) . .
C16 C17 C20 C21 -1(2) . .
C18 C17 C20 C21 176.1(15) . .
C25 C20 C21 C22 0(2) . .
C17 C20 C21 C22 -178.3(15) . .
C20 C21 C22 C23 -1(3) . .
C21 C22 C23 C24 2(2) . .
C21 C22 C23 C26 178.2(15) . .
C22 C23 C24 C25 -2(2) . .
C26 C23 C24 C25 -178.3(15) . .
C21 C20 C25 C24 0(2) . .
C17 C20 C25 C24 178.2(15) . .
C23 C24 C25 C20 1(3) . .
Cd2 O10 C26 O9 8.8(13) 2_564 .
Cd3 O10 C26 O9 -88.4(15) 3_554 .
Cd2 O10 C26 C23 -167.3(11) 2_564 .
Cd3 O10 C26 C23 95.5(13) 3_554 .
Cd2 O9 C26 O10 -9.1(13) 2_564 .
Cd1 O9 C26 O10 96.4(16) 3_544 .
Cd2 O9 C26 C23 167.1(11) 2_564 .
Cd1 O9 C26 C23 -87.5(15) 3_544 .
C24 C23 C26 O10 -179.5(14) . .
C22 C23 C26 O10 4(2) . .
C24 C23 C26 O9 4(2) . .
C22 C23 C26 O9 -172.1(14) . .
